data_4033921
loop_
_publ_author_name
'Akaev, Andrey A.'
'Bezzubov, Stanislav I.'
'Desyatkin, Victor G.'
'Vorobyeva, Nataliya S.'
'Majouga, Alexander G.'
'Melnikov, Mikhail Ya'
'Budynina, Ekaterina M.'

_publ_contact_author 'Ekaterina Budynina'
_publ_section_title
;
 Stereocontrolled [3+2] Cycloaddition of Donor-Acceptor Cyclopropanes to
 Iminooxindoles: Access to Spiro[oxindole-3,2'-pyrrolidines].
;
_journal_issue 6
_journal_name_full 'The Journal of organic chemistry'
_journal_page_first 3340
_journal_page_last 3356
_journal_paper_doi 10.1021/acs.joc.8b03208
_journal_volume 84
_journal_year 2019
_chemical_formula_moiety 'C28 H25 Br N2 O5'
_chemical_formula_sum 'C28 H25 Br N2 O5'
_chemical_formula_weight 549.41
_chemical_melting_point_gt 504
_chemical_melting_point_lt 505
_chemical_name_systematic
;
Dimethyl (3RS,5&#x0092;RS)-5-bromo-2-oxo-1&#x0092;-phenyl-5&#x0092;-(p-tolyl)-spiro[indoline-3,2&#x0092;-pyrrolidine]-3&#x0092;,3&#x0092;-dicarboxylate
;
_space_group_crystal_system triclinic
_space_group_IT_number 2
_space_group_name_Hall '-P 1'
_space_group_name_H-M_alt 'P -1'
_atom_sites_solution_hydrogens geom
_atom_sites_solution_primary dual
_audit_creation_date 2018-11-15
_audit_creation_method
;
Olex2 1.2
(compiled 2018.05.29 svn.r3508 for OlexSys, GUI svn.r5506)
;
_cell_angle_alpha 92.3690(10)
_cell_angle_beta 100.6550(10)
_cell_angle_gamma 107.4460(10)
_cell_formula_units_Z 2
_cell_length_a 10.3368(3)
_cell_length_b 11.0441(3)
_cell_length_c 11.4495(3)
_cell_measurement_reflns_used 5647
_cell_measurement_temperature 150
_cell_measurement_theta_max 29.555
_cell_measurement_theta_min 2.380
_cell_volume 1218.91(6)
_computing_cell_refinement 'APEX3 v.2017.3_0 (Bruker AXS, 2017)'
_computing_data_collection 'APEX3 v.2017.3_0 (Bruker AXS, 2017)'
_computing_data_reduction 'SAINT v8.38A (Bruker AXS, 2016)'
_computing_molecular_graphics 'Olex2 (Dolomanov et al., 2009)'
_computing_publication_material 'Olex2 (Dolomanov et al., 2009)'
_computing_structure_refinement 'ShelXL (Sheldrick, 2015)'
_computing_structure_solution 'ShelXT (Sheldrick, 2015)'
_diffrn_ambient_temperature 150
_diffrn_detector 'Bruker PHOTON 100 CMOS'
_diffrn_detector_area_resol_mean 10.4
_diffrn_detector_type 'CMOS sensor'
_diffrn_measured_fraction_theta_full 0.995
_diffrn_measured_fraction_theta_max 0.986
_diffrn_measurement_device '3-circle diffractometer'
_diffrn_measurement_device_type 'Bruker D8 Venture'
_diffrn_measurement_method \w-scan
_diffrn_radiation_monochromator 'focusing mirrors'
_diffrn_radiation_probe x-ray
_diffrn_radiation_type MoK\a
_diffrn_radiation_wavelength 0.71073
_diffrn_reflns_av_R_equivalents 0.0371
_diffrn_reflns_av_unetI/netI 0.0562
_diffrn_reflns_Laue_measured_fraction_full 0.995
_diffrn_reflns_Laue_measured_fraction_max 0.986
_diffrn_reflns_limit_h_max 14
_diffrn_reflns_limit_h_min -14
_diffrn_reflns_limit_k_max 15
_diffrn_reflns_limit_k_min -15
_diffrn_reflns_limit_l_max 16
_diffrn_reflns_limit_l_min -16
_diffrn_reflns_number 16302
_diffrn_reflns_point_group_measured_fraction_full 0.995
_diffrn_reflns_point_group_measured_fraction_max 0.986
_diffrn_reflns_theta_full 25.242
_diffrn_reflns_theta_max 30.519
_diffrn_reflns_theta_min 2.111
_diffrn_source 'microfocus sealed X-ray tube'
_diffrn_source_type 'Incoatec I\mS microsource'
_exptl_absorpt_coefficient_mu 1.729
_exptl_absorpt_correction_T_max 1.0000
_exptl_absorpt_correction_T_min 0.9153
_exptl_absorpt_correction_type multi-scan
_exptl_absorpt_process_details
'SADABS-2016/2 (Bruker,2016/2) was used for absorption correction. wR2(int) was 0.0458 before and 0.0342 after correction. The Ratio of minimum to maximum transmission is 0.9153. The \l/2 correction factor is Not present.'
_exptl_crystal_colour colourless
_exptl_crystal_colour_primary colourless
_exptl_crystal_density_diffrn 1.497
_exptl_crystal_description block
_exptl_crystal_F_000 564
_exptl_crystal_size_max 0.4
_exptl_crystal_size_mid 0.4
_exptl_crystal_size_min 0.35
_refine_diff_density_max 0.438
_refine_diff_density_min -0.403
_refine_diff_density_rms 0.078
_refine_ls_extinction_method none
_refine_ls_goodness_of_fit_ref 1.030
_refine_ls_hydrogen_treatment constr
_refine_ls_matrix_type full
_refine_ls_number_parameters 328
_refine_ls_number_reflns 7341
_refine_ls_number_restraints 0
_refine_ls_restrained_S_all 1.030
_refine_ls_R_factor_all 0.0606
_refine_ls_R_factor_gt 0.0406
_refine_ls_shift/su_max 0.001
_refine_ls_shift/su_mean 0.000
_refine_ls_structure_factor_coef Fsqd
_refine_ls_weighting_details 'w=1/[\s^2^(Fo^2^)+(0.0326P)^2^+0.4528P] where P=(Fo^2^+2Fc^2^)/3'
_refine_ls_weighting_scheme calc
_refine_ls_wR_factor_gt 0.0817
_refine_ls_wR_factor_ref 0.0893
_reflns_Friedel_coverage 0.000
_reflns_number_gt 5699
_reflns_number_total 7341
_reflns_threshold_expression 'I > 2\s(I)'
_cod_data_source_file jo8b03208_si_006.cif
_cod_data_source_block 3g_rac
_cod_depositor_comments
;
The following automatic conversions were performed:

data item '_diffrn_radiation_probe' value 'X-ray' was changed to
'x-ray' in accordance with the
/home/data/users/saulius/crontab/automatic-downloads/current/ACS/lib/dictionaries/cif_core.dic
dictionary named 'cif_core.dic' version 2.4.2 last updated on
2011-04-26.

Automatic conversion script
Id: cif_fix_values 6909 2019-04-08 15:41:33Z antanas 
;
_cod_database_code 4033921
_shelx_shelxl_version_number 2014/7
_shelx_space_group_comment
;
The symmetry employed for this shelxl refinement is uniquely defined
by the following loop, which should always be used as a source of
symmetry information in preference to the above space-group names.
They are only intended as comments.
;
_shelx_estimated_absorpt_t_max 0.583
_shelx_estimated_absorpt_t_min 0.545
_computing.bruker_data_scaling 'SADABS V2012/1 (Bruker AXS Inc.)'

_olex2_refinement_description
;
1. Fixed Uiso
 At 1.2 times of:
  All C(H) groups, All C(H,H) groups, All N(H) groups
 At 1.5 times of:
  All C(H,H,H) groups
2.a Ternary CH refined with riding coordinates:
 C4(H4)
2.b Secondary CH2 refined with riding coordinates:
 C3(H3A,H3B)
2.c Aromatic/amide H refined with riding coordinates:
 N1(H1), C10(H10), C28(H28), C24(H24), C22(H22), C27(H27), C17(H17), C18(H18),
 C8(H8), C7(H7), C21(H21), C26(H26), C25(H25)
2.d Idealised Me refined as rotating group:
 C15(H15A,H15B,H15C), C20(H20A,H20B,H20C), C13(H13A,H13B,H13C)
;
_olex2_submission_special_instructions 'No special instructions were received'

loop_
_space_group_symop_operation_xyz
'x, y, z'
'-x, -y, -z'

loop_
_atom_site_label
_atom_site_type_symbol
_atom_site_fract_x
_atom_site_fract_y
_atom_site_fract_z
_atom_site_U_iso_or_equiv
_atom_site_adp_type
_atom_site_occupancy
_atom_site_site_symmetry_order
_atom_site_calc_flag
_atom_site_refinement_flags_posn
Br1 Br 0.83714(2) 0.87658(2) 0.57914(2) 0.03192(7) Uani 1 1 d .
O1 O 0.30773(13) 0.59815(13) -0.00272(10) 0.0208(3) Uani 1 1 d .
O5 O 0.10776(12) 0.42413(13) 0.13894(11) 0.0213(3) Uani 1 1 d .
O4 O 0.26263(13) 0.34197(12) 0.08297(11) 0.0210(3) Uani 1 1 d .
O3 O 0.53464(13) 0.44391(13) 0.22323(11) 0.0218(3) Uani 1 1 d .
O2 O 0.45607(15) 0.39588(14) 0.39025(12) 0.0286(3) Uani 1 1 d .
N2 N 0.30202(15) 0.70702(14) 0.24266(12) 0.0148(3) Uani 1 1 d .
N1 N 0.54349(15) 0.67011(14) 0.07356(12) 0.0170(3) Uani 1 1 d .
H1 H 0.5736 0.6653 0.0070 0.020 Uiso 1 1 calc R
C23 C 0.28512(17) 0.81587(16) 0.19310(14) 0.0146(3) Uani 1 1 d .
C10 C 0.61098(18) 0.75232(17) 0.39068(15) 0.0175(3) Uani 1 1 d .
H10 H 0.5568 0.7475 0.4500 0.021 Uiso 1 1 calc R
C3 C 0.27156(18) 0.53203(16) 0.35446(14) 0.0151(3) Uani 1 1 d .
H3A H 0.1972 0.4549 0.3649 0.018 Uiso 1 1 calc R
H3B H 0.3413 0.5589 0.4302 0.018 Uiso 1 1 calc R
C28 C 0.16516(19) 0.84930(17) 0.19639(15) 0.0184(3) Uani 1 1 d .
H28 H 0.0955 0.7975 0.2327 0.022 Uiso 1 1 calc R
C11 C 0.55033(17) 0.70744(16) 0.27289(15) 0.0147(3) Uani 1 1 d .
C24 C 0.3871(2) 0.89663(17) 0.14131(16) 0.0205(4) Uani 1 1 d .
H24 H 0.4701 0.8771 0.1389 0.025 Uiso 1 1 calc R
C1 C 0.39947(16) 0.64443(16) 0.21426(14) 0.0132(3) Uani 1 1 d .
C5 C 0.40660(17) 0.63482(16) 0.07935(14) 0.0149(3) Uani 1 1 d .
C12 C 0.44896(18) 0.44177(17) 0.29740(15) 0.0171(3) Uani 1 1 d .
C2 C 0.33881(17) 0.50480(16) 0.25197(14) 0.0138(3) Uani 1 1 d .
C4 C 0.21181(17) 0.63936(16) 0.31914(14) 0.0140(3) Uani 1 1 d .
H4 H 0.1152 0.6019 0.2713 0.017 Uiso 1 1 calc R
C16 C 0.20996(17) 0.71816(16) 0.43072(14) 0.0153(3) Uani 1 1 d .
C9 C 0.75526(18) 0.80508(18) 0.41928(16) 0.0206(4) Uani 1 1 d .
C6 C 0.63068(18) 0.71507(17) 0.18629(15) 0.0168(3) Uani 1 1 d .
C22 C 0.31600(18) 0.82793(17) 0.48239(16) 0.0187(3) Uani 1 1 d .
H22 H 0.3897 0.8631 0.4428 0.022 Uiso 1 1 calc R
C27 C 0.1472(2) 0.95730(19) 0.14721(16) 0.0243(4) Uani 1 1 d .
H27 H 0.0647 0.9777 0.1492 0.029 Uiso 1 1 calc R
C14 C 0.23416(18) 0.41477(16) 0.14794(15) 0.0162(3) Uani 1 1 d .
C17 C 0.10124(18) 0.67103(17) 0.48891(16) 0.0184(3) Uani 1 1 d .
H17 H 0.0254 0.5986 0.4527 0.022 Uiso 1 1 calc R
C19 C 0.2097(2) 0.83701(18) 0.65281(15) 0.0199(4) Uani 1 1 d .
C18 C 0.10234(19) 0.72854(18) 0.59919(16) 0.0210(4) Uani 1 1 d .
H18 H 0.0286 0.6933 0.6388 0.025 Uiso 1 1 calc R
C8 C 0.83588(19) 0.80955(19) 0.33485(18) 0.0244(4) Uani 1 1 d .
H8 H 0.9339 0.8439 0.3578 0.029 Uiso 1 1 calc R
C7 C 0.77355(18) 0.76366(19) 0.21545(17) 0.0224(4) Uani 1 1 d .
H7 H 0.8277 0.7659 0.1565 0.027 Uiso 1 1 calc R
C21 C 0.31497(19) 0.88676(17) 0.59188(16) 0.0208(4) Uani 1 1 d .
H21 H 0.3877 0.9625 0.6256 0.025 Uiso 1 1 calc R
C26 C 0.2474(2) 1.03557(19) 0.09540(18) 0.0284(4) Uani 1 1 d .
H26 H 0.2342 1.1092 0.0615 0.034 Uiso 1 1 calc R
C15 C 0.0058(2) 0.3466(2) 0.03828(18) 0.0286(4) Uani 1 1 d .
H15A H 0.0346 0.3721 -0.0363 0.043 Uiso 1 1 calc GR
H15B H -0.0843 0.3587 0.0387 0.043 Uiso 1 1 calc GR
H15C H -0.0020 0.2565 0.0443 0.043 Uiso 1 1 calc GR
C25 C 0.3675(2) 1.00483(19) 0.09370(17) 0.0265(4) Uani 1 1 d .
H25 H 0.4377 1.0588 0.0593 0.032 Uiso 1 1 calc R
C20 C 0.2118(2) 0.8966(2) 0.77454(18) 0.0311(5) Uani 1 1 d .
H20A H 0.1174 0.8925 0.7808 0.047 Uiso 1 1 calc GR
H20B H 0.2706 0.9859 0.7855 0.047 Uiso 1 1 calc GR
H20C H 0.2489 0.8501 0.8364 0.047 Uiso 1 1 calc GR
C13 C 0.6486(3) 0.3961(3) 0.2685(2) 0.0444(7) Uani 1 1 d .
H13A H 0.7076 0.4027 0.2097 0.067 Uiso 1 1 calc GR
H13B H 0.6119 0.3066 0.2829 0.067 Uiso 1 1 calc GR
H13C H 0.7034 0.4467 0.3435 0.067 Uiso 1 1 calc GR

loop_
_atom_site_aniso_label
_atom_site_aniso_U_11
_atom_site_aniso_U_22
_atom_site_aniso_U_33
_atom_site_aniso_U_23
_atom_site_aniso_U_13
_atom_site_aniso_U_12
Br1 0.02625(11) 0.03690(13) 0.02440(11) -0.00896(8) -0.00776(8) 0.00715(9)
O1 0.0199(6) 0.0294(7) 0.0126(5) 0.0015(5) 0.0020(5) 0.0077(5)
O5 0.0148(6) 0.0251(7) 0.0214(6) -0.0068(5) -0.0003(5) 0.0060(5)
O4 0.0225(6) 0.0186(6) 0.0217(6) -0.0030(5) 0.0056(5) 0.0060(5)
O3 0.0240(7) 0.0325(7) 0.0181(6) 0.0086(5) 0.0072(5) 0.0197(6)
O2 0.0360(8) 0.0394(8) 0.0219(7) 0.0153(6) 0.0117(6) 0.0238(7)
N2 0.0166(7) 0.0160(7) 0.0153(6) 0.0047(5) 0.0073(6) 0.0076(6)
N1 0.0160(7) 0.0231(8) 0.0137(6) 0.0031(6) 0.0065(6) 0.0063(6)
C23 0.0184(8) 0.0139(8) 0.0112(7) 0.0005(6) 0.0014(6) 0.0056(6)
C10 0.0178(8) 0.0182(8) 0.0171(8) 0.0013(7) 0.0029(7) 0.0070(7)
C3 0.0179(8) 0.0155(8) 0.0131(7) 0.0008(6) 0.0050(6) 0.0059(6)
C28 0.0196(8) 0.0200(9) 0.0161(8) -0.0004(7) 0.0013(7) 0.0085(7)
C11 0.0135(7) 0.0144(8) 0.0164(7) 0.0020(6) 0.0026(6) 0.0051(6)
C24 0.0243(9) 0.0188(9) 0.0195(8) 0.0022(7) 0.0068(7) 0.0068(7)
C1 0.0126(7) 0.0158(8) 0.0129(7) 0.0029(6) 0.0042(6) 0.0058(6)
C5 0.0170(8) 0.0154(8) 0.0133(7) 0.0023(6) 0.0043(6) 0.0060(6)
C12 0.0192(8) 0.0175(8) 0.0164(8) 0.0022(7) 0.0031(7) 0.0086(7)
C2 0.0145(7) 0.0152(8) 0.0125(7) 0.0021(6) 0.0036(6) 0.0055(6)
C4 0.0131(7) 0.0152(8) 0.0137(7) 0.0013(6) 0.0040(6) 0.0039(6)
C16 0.0163(8) 0.0173(8) 0.0141(7) 0.0027(6) 0.0043(6) 0.0072(7)
C9 0.0178(8) 0.0202(9) 0.0201(8) -0.0023(7) -0.0031(7) 0.0054(7)
C6 0.0164(8) 0.0173(8) 0.0177(8) 0.0018(6) 0.0042(7) 0.0065(7)
C22 0.0188(8) 0.0176(8) 0.0190(8) 0.0026(7) 0.0058(7) 0.0035(7)
C27 0.0299(10) 0.0252(10) 0.0218(9) -0.0008(8) 0.0021(8) 0.0168(8)
C14 0.0196(8) 0.0136(8) 0.0154(8) 0.0030(6) 0.0054(7) 0.0040(7)
C17 0.0164(8) 0.0175(8) 0.0206(8) 0.0011(7) 0.0050(7) 0.0037(7)
C19 0.0255(9) 0.0216(9) 0.0166(8) 0.0020(7) 0.0052(7) 0.0129(8)
C18 0.0198(9) 0.0250(9) 0.0214(8) 0.0029(7) 0.0097(7) 0.0084(7)
C8 0.0138(8) 0.0251(10) 0.0317(10) -0.0011(8) 0.0025(8) 0.0040(7)
C7 0.0147(8) 0.0264(10) 0.0276(9) 0.0022(8) 0.0080(7) 0.0066(7)
C21 0.0232(9) 0.0164(8) 0.0208(9) -0.0001(7) 0.0032(7) 0.0041(7)
C26 0.0448(12) 0.0198(9) 0.0253(9) 0.0064(8) 0.0073(9) 0.0168(9)
C15 0.0185(9) 0.0324(11) 0.0266(10) -0.0100(8) -0.0065(8) 0.0042(8)
C25 0.0367(11) 0.0197(9) 0.0255(9) 0.0072(8) 0.0128(9) 0.0081(8)
C20 0.0391(12) 0.0328(11) 0.0233(9) -0.0045(8) 0.0090(9) 0.0134(9)
C13 0.0463(14) 0.085(2) 0.0286(11) 0.0231(12) 0.0153(10) 0.0537(15)

loop_
_atom_type_symbol
_atom_type_description
_atom_type_scat_dispersion_real
_atom_type_scat_dispersion_imag
_atom_type_scat_source
C C 0.0033 0.0016 'International Tables Vol C Tables 4.2.6.8 and 6.1.1.4'
H H 0.0000 0.0000 'International Tables Vol C Tables 4.2.6.8 and 6.1.1.4'
Br Br -0.2901 2.4595 'International Tables Vol C Tables 4.2.6.8 and 6.1.1.4'
N N 0.0061 0.0033 'International Tables Vol C Tables 4.2.6.8 and 6.1.1.4'
O O 0.0106 0.0060 'International Tables Vol C Tables 4.2.6.8 and 6.1.1.4'

loop_
_geom_angle_atom_site_label_1
_geom_angle_atom_site_label_2
_geom_angle_atom_site_label_3
_geom_angle
C14 O5 C15 114.83(14)
C12 O3 C13 114.59(14)
C23 N2 C1 123.73(14)
C23 N2 C4 121.57(14)
C1 N2 C4 114.44(13)
C5 N1 H1 124.0
C5 N1 C6 112.09(14)
C6 N1 H1 124.0
N2 C23 C28 120.20(15)
N2 C23 C24 121.86(16)
C28 C23 C24 117.92(16)
C11 C10 H10 121.3
C11 C10 C9 117.33(16)
C9 C10 H10 121.3
H3A C3 H3B 108.7
C2 C3 H3A 110.5
C2 C3 H3B 110.5
C4 C3 H3A 110.5
C4 C3 H3B 110.5
C4 C3 C2 105.95(13)
C23 C28 H28 119.7
C27 C28 C23 120.66(17)
C27 C28 H28 119.7
C10 C11 C1 130.15(15)
C10 C11 C6 120.95(16)
C6 C11 C1 108.90(14)
C23 C24 H24 119.8
C25 C24 C23 120.38(18)
C25 C24 H24 119.8
N2 C1 C11 116.47(14)
N2 C1 C5 114.55(13)
N2 C1 C2 102.54(12)
C11 C1 C5 101.68(13)
C11 C1 C2 112.60(13)
C5 C1 C2 109.20(13)
O1 C5 N1 127.49(16)
O1 C5 C1 125.23(15)
N1 C5 C1 107.23(13)
O3 C12 C2 113.00(14)
O2 C12 O3 124.28(16)
O2 C12 C2 122.72(16)
C3 C2 C1 101.23(13)
C3 C2 C14 112.74(14)
C12 C2 C3 109.73(13)
C12 C2 C1 114.12(13)
C12 C2 C14 107.44(14)
C14 C2 C1 111.62(13)
N2 C4 C3 102.84(13)
N2 C4 H4 109.5
N2 C4 C16 115.48(14)
C3 C4 H4 109.5
C16 C4 C3 109.88(13)
C16 C4 H4 109.5
C22 C16 C4 123.60(15)
C22 C16 C17 118.55(16)
C17 C16 C4 117.62(15)
C10 C9 Br1 117.16(14)
C8 C9 Br1 120.71(13)
C8 C9 C10 122.10(16)
C11 C6 N1 109.44(14)
C7 C6 N1 128.96(16)
C7 C6 C11 121.58(16)
C16 C22 H22 119.8
C16 C22 C21 120.39(17)
C21 C22 H22 119.8
C28 C27 H27 119.5
C26 C27 C28 121.08(19)
C26 C27 H27 119.5
O5 C14 C2 112.20(14)
O4 C14 O5 123.70(16)
O4 C14 C2 124.09(16)
C16 C17 H17 119.6
C18 C17 C16 120.71(17)
C18 C17 H17 119.6
C18 C19 C20 120.55(17)
C21 C19 C18 117.94(16)
C21 C19 C20 121.50(17)
C17 C18 C19 121.04(17)
C17 C18 H18 119.5
C19 C18 H18 119.5
C9 C8 H8 119.9
C9 C8 C7 120.21(17)
C7 C8 H8 119.9
C6 C7 C8 117.77(17)
C6 C7 H7 121.1
C8 C7 H7 121.1
C22 C21 H21 119.4
C19 C21 C22 121.28(17)
C19 C21 H21 119.4
C27 C26 H26 120.6
C27 C26 C25 118.75(18)
C25 C26 H26 120.6
O5 C15 H15A 109.5
O5 C15 H15B 109.5
O5 C15 H15C 109.5
H15A C15 H15B 109.5
H15A C15 H15C 109.5
H15B C15 H15C 109.5
C24 C25 H25 119.4
C26 C25 C24 121.19(18)
C26 C25 H25 119.4
C19 C20 H20A 109.5
C19 C20 H20B 109.5
C19 C20 H20C 109.5
H20A C20 H20B 109.5
H20A C20 H20C 109.5
H20B C20 H20C 109.5
O3 C13 H13A 109.5
O3 C13 H13B 109.5
O3 C13 H13C 109.5
H13A C13 H13B 109.5
H13A C13 H13C 109.5
H13B C13 H13C 109.5

loop_
_geom_bond_atom_site_label_1
_geom_bond_atom_site_label_2
_geom_bond_distance
Br1 C9 1.8965(18)
O1 C5 1.207(2)
O5 C14 1.327(2)
O5 C15 1.450(2)
O4 C14 1.208(2)
O3 C12 1.332(2)
O3 C13 1.451(2)
O2 C12 1.196(2)
N2 C23 1.394(2)
N2 C1 1.455(2)
N2 C4 1.461(2)
N1 H1 0.8800
N1 C5 1.365(2)
N1 C6 1.405(2)
C23 C28 1.402(2)
C23 C24 1.404(2)
C10 H10 0.9500
C10 C11 1.380(2)
C10 C9 1.398(2)
C3 H3A 0.9900
C3 H3B 0.9900
C3 C2 1.533(2)
C3 C4 1.528(2)
C28 H28 0.9500
C28 C27 1.387(3)
C11 C1 1.513(2)
C11 C6 1.396(2)
C24 H24 0.9500
C24 C25 1.387(3)
C1 C5 1.561(2)
C1 C2 1.592(2)
C12 C2 1.529(2)
C2 C14 1.536(2)
C4 H4 1.0000
C4 C16 1.522(2)
C16 C22 1.388(2)
C16 C17 1.390(2)
C9 C8 1.382(3)
C6 C7 1.381(2)
C22 H22 0.9500
C22 C21 1.391(2)
C27 H27 0.9500
C27 C26 1.380(3)
C17 H17 0.9500
C17 C18 1.386(2)
C19 C18 1.391(3)
C19 C21 1.388(3)
C19 C20 1.510(3)
C18 H18 0.9500
C8 H8 0.9500
C8 C7 1.401(3)
C7 H7 0.9500
C21 H21 0.9500
C26 H26 0.9500
C26 C25 1.385(3)
C15 H15A 0.9800
C15 H15B 0.9800
C15 H15C 0.9800
C25 H25 0.9500
C20 H20A 0.9800
C20 H20B 0.9800
C20 H20C 0.9800
C13 H13A 0.9800
C13 H13B 0.9800
C13 H13C 0.9800
